data_4073305
loop_
_publ_author_name
'Ly, Hanh V.'
'Forster, Taryn D.'
'Parvez, Masood'
'McDonald, Robert'
'Roesler, Roland'

_publ_section_title
;
 Zinc, Cadmium, and Mercury Metallocenes Incorporating
 1,2-Diaza-3,5-diborolyl Ligands
;
_journal_issue 14
_journal_name_full Organometallics
_journal_page_first 3516
_journal_paper_doi 10.1021/om070230n
_journal_volume 26
_journal_year 2007
_chemical_formula_sum 'C21.25 H30 B2 Cl3 N2 Si'
_chemical_formula_weight 469.53
_chemical_name_systematic
;
 ?
;
_space_group_IT_number 14
_symmetry_space_group_name_Hall '-P 2yn'
_symmetry_space_group_name_H-M 'P 1 21/n 1'
_atom_sites_solution_hydrogens geom
_atom_sites_solution_primary direct
_atom_sites_solution_secondary difmap
_audit_creation_method SHELXL-97
_cell_angle_alpha 90.00
_cell_angle_beta 93.47(4)
_cell_angle_gamma 90.00
_cell_formula_units_Z 4
_cell_length_a 6.755(6)
_cell_length_b 19.491(9)
_cell_length_c 20.603(10)
_cell_measurement_temperature 173(2)
_cell_volume 2708(3)
_computing_structure_refinement 'SHELXL-97 (Sheldrick, 1997)'
_diffrn_ambient_temperature 173(2)
_diffrn_measured_fraction_theta_full 0.993
_diffrn_measured_fraction_theta_max 0.993
_diffrn_radiation_monochromator graphite
_diffrn_radiation_source 'fine-focus sealed tube'
_diffrn_radiation_type MoK\a
_diffrn_radiation_wavelength 0.71073
_diffrn_reflns_av_R_equivalents 0.0490
_diffrn_reflns_av_sigmaI/netI 0.0649
_diffrn_reflns_limit_h_max 8
_diffrn_reflns_limit_h_min -8
_diffrn_reflns_limit_k_max 23
_diffrn_reflns_limit_k_min -22
_diffrn_reflns_limit_l_max 24
_diffrn_reflns_limit_l_min -24
_diffrn_reflns_number 9176
_diffrn_reflns_theta_full 25.02
_diffrn_reflns_theta_max 25.02
_diffrn_reflns_theta_min 3.20
_exptl_absorpt_coefficient_mu 0.393
_exptl_absorpt_correction_T_max 0.9845
_exptl_absorpt_correction_T_min 0.9544
_exptl_absorpt_correction_type none
_exptl_crystal_density_diffrn 1.152
_exptl_crystal_density_method 'not measured'
_exptl_crystal_F_000 986
_exptl_crystal_size_max 0.12
_exptl_crystal_size_mid 0.12
_exptl_crystal_size_min 0.04
_refine_diff_density_max 0.488
_refine_diff_density_min -0.232
_refine_diff_density_rms 0.064
_refine_ls_extinction_method none
_refine_ls_goodness_of_fit_ref 1.107
_refine_ls_hydrogen_treatment mixed
_refine_ls_matrix_type full
_refine_ls_number_parameters 267
_refine_ls_number_reflns 4738
_refine_ls_number_restraints 0
_refine_ls_restrained_S_all 1.107
_refine_ls_R_factor_all 0.1196
_refine_ls_R_factor_gt 0.0656
_refine_ls_shift/su_max 0.032
_refine_ls_shift/su_mean 0.001
_refine_ls_structure_factor_coef Fsqd
_refine_ls_weighting_details 'calc w=1/[\s^2^(Fo^2^)+(0.0660P)^2^+3.9500P] where P=(Fo^2^+2Fc^2^)/3'
_refine_ls_weighting_scheme calc
_refine_ls_wR_factor_gt 0.1552
_refine_ls_wR_factor_ref 0.1892
_reflns_number_gt 2925
_reflns_number_total 4738
_reflns_threshold_expression >2sigma(I)
_cod_data_source_file om070230n-file006.cif
_cod_data_source_block 5b
_cod_database_code 4073305

loop_
_symmetry_equiv_pos_as_xyz
'x, y, z'
'-x+1/2, y+1/2, -z+1/2'
'-x, -y, -z'
'x-1/2, -y-1/2, z-1/2'

loop_
_atom_site_label
_atom_site_type_symbol
_atom_site_fract_x
_atom_site_fract_y
_atom_site_fract_z
_atom_site_U_iso_or_equiv
_atom_site_adp_type
_atom_site_occupancy
_atom_site_symmetry_multiplicity
_atom_site_calc_flag
_atom_site_refinement_flags
Cl1 Cl 1.34876(18) 0.23535(7) 0.26442(7) 0.0628(4) Uani 1 1 d .
Cl2 Cl 1.23265(19) 0.07620(6) 0.29817(7) 0.0632(4) Uani 1 1 d .
Cl3 Cl 1.26006(19) 0.18814(7) 0.41286(6) 0.0629(4) Uani 1 1 d .
Si1 Si 1.16885(18) 0.17609(7) 0.31738(6) 0.0448(3) Uani 1 1 d .
N1 N 0.8499(5) 0.31146(18) 0.25541(18) 0.0453(9) Uani 1 1 d .
N2 N 0.8338(5) 0.2636(2) 0.20125(17) 0.0470(9) Uani 1 1 d .
C1 C 0.9073(6) 0.1974(2) 0.2999(2) 0.0414(10) Uani 1 1 d .
C2 C 0.7868(7) 0.1466(2) 0.3414(2) 0.0502(12) Uani 1 1 d .
H2A H 0.6446 0.1553 0.3333 0.060 Uiso 1 1 calc R
H2B H 0.8240 0.1535 0.3877 0.060 Uiso 1 1 calc R
H2C H 0.8167 0.0993 0.3292 0.060 Uiso 1 1 calc R
C3 C 0.8088(7) 0.3856(2) 0.2485(3) 0.0598(14) Uani 1 1 d .
H3 H 0.8246 0.4019 0.2946 0.072 Uiso 1 1 calc R
C4 C 0.9645(9) 0.4264(3) 0.2165(3) 0.0730(16) Uani 1 1 d .
H4A H 0.9505 0.4751 0.2273 0.088 Uiso 1 1 calc R
H4B H 0.9480 0.4205 0.1692 0.088 Uiso 1 1 calc R
H4C H 1.0964 0.4103 0.2321 0.088 Uiso 1 1 calc R
C5 C 0.5959(8) 0.4036(3) 0.2301(3) 0.0751(17) Uani 1 1 d .
H5A H 0.5744 0.4525 0.2380 0.090 Uiso 1 1 calc R
H5B H 0.5084 0.3764 0.2563 0.090 Uiso 1 1 calc R
H5C H 0.5665 0.3935 0.1839 0.090 Uiso 1 1 calc R
C6 C 0.8058(8) 0.2904(3) 0.1345(2) 0.0640(14) Uani 1 1 d .
H6 H 0.7725 0.3400 0.1393 0.077 Uiso 1 1 calc R
C7 C 0.9973(12) 0.2891(4) 0.1008(3) 0.114(3) Uani 1 1 d .
H7A H 0.9808 0.3146 0.0598 0.137 Uiso 1 1 calc R
H7B H 1.0334 0.2415 0.0918 0.137 Uiso 1 1 calc R
H7C H 1.1023 0.3105 0.1289 0.137 Uiso 1 1 calc R
C8 C 0.6352(14) 0.2601(4) 0.0984(3) 0.124(3) Uani 1 1 d .
H8A H 0.6098 0.2848 0.0573 0.149 Uiso 1 1 calc R
H8B H 0.5185 0.2635 0.1243 0.149 Uiso 1 1 calc R
H8C H 0.6624 0.2118 0.0894 0.149 Uiso 1 1 calc R
C9 C 0.8943(7) 0.3144(2) 0.3818(2) 0.0499(12) Uani 1 1 d .
C10 C 1.0568(9) 0.3540(3) 0.4032(3) 0.0664(15) Uani 1 1 d .
H10 H 1.1636 0.3607 0.3759 0.080 Uiso 1 1 calc R
C11 C 1.0625(11) 0.3841(3) 0.4658(3) 0.083(2) Uani 1 1 d .
H11 H 1.1751 0.4099 0.4811 0.099 Uiso 1 1 calc R
C12 C 0.9063(14) 0.3761(3) 0.5043(3) 0.088(2) Uani 1 1 d .
H12 H 0.9104 0.3970 0.5460 0.106 Uiso 1 1 calc R
C13 C 0.7460(12) 0.3388(3) 0.4837(3) 0.085(2) Uani 1 1 d .
H13 H 0.6373 0.3340 0.5106 0.102 Uiso 1 1 calc R
C14 C 0.7414(9) 0.3078(3) 0.4237(2) 0.0669(15) Uani 1 1 d .
H14 H 0.6293 0.2808 0.4103 0.080 Uiso 1 1 calc R
C15 C 0.8489(8) 0.1304(2) 0.1802(2) 0.0512(12) Uani 1 1 d .
C16 C 1.0074(9) 0.1059(3) 0.1465(2) 0.0652(14) Uani 1 1 d .
H16 H 1.1284 0.1309 0.1480 0.078 Uiso 1 1 calc R
C17 C 0.9907(10) 0.0448(3) 0.1103(3) 0.0754(17) Uani 1 1 d .
H17 H 1.0995 0.0290 0.0873 0.090 Uiso 1 1 calc R
C18 C 0.8161(11) 0.0079(3) 0.1083(3) 0.0748(17) Uani 1 1 d .
H18 H 0.8046 -0.0335 0.0839 0.090 Uiso 1 1 calc R
C19 C 0.6599(10) 0.0309(3) 0.1414(3) 0.0724(16) Uani 1 1 d .
H19 H 0.5395 0.0056 0.1399 0.087 Uiso 1 1 calc R
C20 C 0.6766(8) 0.0907(3) 0.1769(2) 0.0589(13) Uani 1 1 d .
H20 H 0.5668 0.1056 0.1999 0.071 Uiso 1 1 calc R
B1 B 0.8836(8) 0.2773(3) 0.3138(3) 0.0450(13) Uani 1 1 d .
B2 B 0.8620(7) 0.1960(3) 0.2236(3) 0.0450(13) Uani 1 1 d .
C21 C 0.269(4) 0.4433(14) 0.0309(13) 0.193(10) Uiso 0.50 1 d P
C22 C 0.478(8) 0.465(3) 0.034(2) 0.34(2) Uiso 0.50 1 d P
C23 C 0.5000 0.5000 0.0000 0.22(2) Uiso 0.50 2 d SP

loop_
_atom_site_aniso_label
_atom_site_aniso_U_11
_atom_site_aniso_U_22
_atom_site_aniso_U_33
_atom_site_aniso_U_23
_atom_site_aniso_U_13
_atom_site_aniso_U_12
Cl1 0.0444(7) 0.0644(9) 0.0801(9) 0.0143(7) 0.0093(6) -0.0065(6)
Cl2 0.0554(8) 0.0472(7) 0.0872(9) -0.0016(7) 0.0049(7) 0.0095(6)
Cl3 0.0553(8) 0.0734(9) 0.0583(7) 0.0012(7) -0.0103(6) 0.0078(6)
Si1 0.0377(7) 0.0424(7) 0.0544(7) 0.0013(6) 0.0029(6) 0.0008(6)
N1 0.045(2) 0.036(2) 0.055(2) -0.0015(18) 0.0032(18) 0.0010(17)
N2 0.044(2) 0.051(2) 0.046(2) 0.0034(19) -0.0024(17) -0.0013(18)
C1 0.042(3) 0.037(2) 0.045(2) 0.003(2) 0.002(2) 0.002(2)
C2 0.043(3) 0.048(3) 0.060(3) 0.005(2) 0.004(2) -0.002(2)
C3 0.060(3) 0.043(3) 0.076(3) 0.008(3) -0.002(3) 0.002(2)
C4 0.086(4) 0.056(3) 0.077(4) -0.002(3) 0.011(3) -0.023(3)
C5 0.074(4) 0.062(4) 0.089(4) -0.002(3) 0.000(3) 0.017(3)
C6 0.075(4) 0.067(4) 0.049(3) 0.011(3) 0.003(3) -0.010(3)
C7 0.152(7) 0.113(6) 0.084(5) 0.021(4) 0.060(5) 0.021(5)
C8 0.187(8) 0.102(6) 0.076(4) 0.015(4) -0.060(5) -0.056(6)
C9 0.053(3) 0.039(3) 0.057(3) -0.003(2) -0.007(2) 0.007(2)
C10 0.071(4) 0.053(3) 0.073(4) -0.002(3) -0.014(3) 0.006(3)
C11 0.101(5) 0.057(4) 0.084(4) -0.012(3) -0.044(4) 0.003(3)
C12 0.146(7) 0.068(4) 0.048(3) 0.006(3) -0.018(4) 0.015(5)
C13 0.136(6) 0.067(4) 0.055(4) -0.001(3) 0.026(4) 0.003(4)
C14 0.089(4) 0.054(3) 0.059(3) -0.005(3) 0.012(3) 0.000(3)
C15 0.058(3) 0.046(3) 0.048(3) 0.002(2) -0.006(2) -0.003(2)
C16 0.078(4) 0.058(3) 0.060(3) -0.010(3) 0.005(3) -0.005(3)
C17 0.101(5) 0.065(4) 0.061(3) -0.012(3) 0.013(3) 0.013(4)
C18 0.116(5) 0.046(3) 0.060(3) -0.004(3) -0.014(4) -0.004(4)
C19 0.092(5) 0.051(3) 0.071(4) 0.004(3) -0.019(3) -0.010(3)
C20 0.071(4) 0.048(3) 0.056(3) 0.001(2) -0.006(3) -0.004(3)
B1 0.036(3) 0.044(3) 0.054(3) 0.001(3) -0.003(2) 0.002(2)
B2 0.034(3) 0.050(3) 0.051(3) 0.002(3) 0.000(2) -0.002(2)

loop_
_atom_type_symbol
_atom_type_description
_atom_type_scat_dispersion_real
_atom_type_scat_dispersion_imag
_atom_type_scat_source
C C 0.0033 0.0016 'International Tables Vol C Tables 4.2.6.8 and 6.1.1.4'
H H 0.0000 0.0000 'International Tables Vol C Tables 4.2.6.8 and 6.1.1.4'
N N 0.0061 0.0033 'International Tables Vol C Tables 4.2.6.8 and 6.1.1.4'
Si Si 0.0817 0.0704 'International Tables Vol C Tables 4.2.6.8 and 6.1.1.4'
Cl Cl 0.1484 0.1585 'International Tables Vol C Tables 4.2.6.8 and 6.1.1.4'
B B 0.0013 0.0007 'International Tables Vol C Tables 4.2.6.8 and 6.1.1.4'

loop_
_geom_angle_atom_site_label_1
_geom_angle_atom_site_label_2
_geom_angle_atom_site_label_3
_geom_angle
_geom_angle_site_symmetry_3
C1 Si1 Cl2 113.09(15) .
C1 Si1 Cl3 113.28(15) .
Cl2 Si1 Cl3 104.02(8) .
C1 Si1 Cl1 111.44(16) .
Cl2 Si1 Cl1 107.29(9) .
Cl3 Si1 Cl1 107.20(9) .
B1 N1 N2 111.0(4) .
B1 N1 C3 125.2(4) .
N2 N1 C3 123.3(4) .
B2 N2 N1 110.4(4) .
B2 N2 C6 130.2(4) .
N1 N2 C6 119.3(4) .
C2 C1 B2 117.0(4) .
C2 C1 B1 117.3(4) .
B2 C1 B1 100.3(4) .
C2 C1 Si1 106.0(3) .
B2 C1 Si1 108.5(3) .
B1 C1 Si1 107.1(3) .
C1 C2 H2A 109.5 .
C1 C2 H2B 109.5 .
H2A C2 H2B 109.5 .
C1 C2 H2C 109.5 .
H2A C2 H2C 109.5 .
H2B C2 H2C 109.5 .
N1 C3 C4 115.4(4) .
N1 C3 C5 115.0(4) .
C4 C3 C5 116.6(5) .
N1 C3 H3 102.2 .
C4 C3 H3 102.2 .
C5 C3 H3 102.2 .
C3 C4 H4A 109.5 .
C3 C4 H4B 109.5 .
H4A C4 H4B 109.5 .
C3 C4 H4C 109.5 .
H4A C4 H4C 109.5 .
H4B C4 H4C 109.5 .
C3 C5 H5A 109.5 .
C3 C5 H5B 109.5 .
H5A C5 H5B 109.5 .
C3 C5 H5C 109.5 .
H5A C5 H5C 109.5 .
H5B C5 H5C 109.5 .
C8 C6 N2 112.7(5) .
C8 C6 C7 115.7(6) .
N2 C6 C7 111.1(5) .
C8 C6 H6 105.5 .
N2 C6 H6 105.5 .
C7 C6 H6 105.5 .
C6 C7 H7A 109.5 .
C6 C7 H7B 109.5 .
H7A C7 H7B 109.5 .
C6 C7 H7C 109.5 .
H7A C7 H7C 109.5 .
H7B C7 H7C 109.5 .
C6 C8 H8A 109.5 .
C6 C8 H8B 109.5 .
H8A C8 H8B 109.5 .
C6 C8 H8C 109.5 .
H8A C8 H8C 109.5 .
H8B C8 H8C 109.5 .
C10 C9 C14 117.1(5) .
C10 C9 B1 122.0(5) .
C14 C9 B1 120.9(4) .
C9 C10 C11 119.7(6) .
C9 C10 H10 120.2 .
C11 C10 H10 120.2 .
C12 C11 C10 120.1(6) .
C12 C11 H11 119.9 .
C10 C11 H11 119.9 .
C13 C12 C11 120.8(6) .
C13 C12 H12 119.6 .
C11 C12 H12 119.6 .
C12 C13 C14 119.5(7) .
C12 C13 H13 120.3 .
C14 C13 H13 120.3 .
C13 C14 C9 122.7(6) .
C13 C14 H14 118.6 .
C9 C14 H14 118.6 .
C16 C15 C20 116.7(5) .
C16 C15 B2 123.2(4) .
C20 C15 B2 120.0(5) .
C15 C16 C17 120.9(5) .
C15 C16 H16 119.5 .
C17 C16 H16 119.5 .
C18 C17 C16 119.9(6) .
C18 C17 H17 120.0 .
C16 C17 H17 120.0 .
C19 C18 C17 119.8(5) .
C19 C18 H18 120.1 .
C17 C18 H18 120.1 .
C18 C19 C20 120.2(6) .
C18 C19 H19 119.9 .
C20 C19 H19 119.9 .
C19 C20 C15 122.4(6) .
C19 C20 H20 118.8 .
C15 C20 H20 118.8 .
N1 B1 C9 123.3(4) .
N1 B1 C1 109.2(4) .
C9 B1 C1 127.5(4) .
N2 B2 C15 125.4(4) .
N2 B2 C1 108.9(4) .
C15 B2 C1 125.7(4) .
C23 C22 C21 110(4) .
C23 C22 C22 0(3) 3_665
C21 C22 C22 110(4) 3_665
C22 C23 C22 180(6) 3_665

loop_
_geom_bond_atom_site_label_1
_geom_bond_atom_site_label_2
_geom_bond_distance
_geom_bond_site_symmetry_2
Cl1 Si1 2.040(2) .
Cl2 Si1 2.038(2) .
Cl3 Si1 2.039(2) .
Si1 C1 1.829(5) .
N1 B1 1.382(6) .
N1 N2 1.454(5) .
N1 C3 1.476(6) .
N2 B2 1.404(6) .
N2 C6 1.473(6) .
C1 C2 1.568(6) .
C1 B2 1.585(7) .
C1 B1 1.592(7) .
C2 H2A 0.9800 .
C2 H2B 0.9800 .
C2 H2C 0.9800 .
C3 C4 1.503(7) .
C3 C5 1.507(7) .
C3 H3 1.0000 .
C4 H4A 0.9800 .
C4 H4B 0.9800 .
C4 H4C 0.9800 .
C5 H5A 0.9800 .
C5 H5B 0.9800 .
C5 H5C 0.9800 .
C6 C8 1.457(8) .
C6 C7 1.504(8) .
C6 H6 1.0000 .
C7 H7A 0.9800 .
C7 H7B 0.9800 .
C7 H7C 0.9800 .
C8 H8A 0.9800 .
C8 H8B 0.9800 .
C8 H8C 0.9800 .
C9 C10 1.391(7) .
C9 C14 1.391(7) .
C9 B1 1.575(7) .
C10 C11 1.417(8) .
C10 H10 0.9500 .
C11 C12 1.366(9) .
C11 H11 0.9500 .
C12 C13 1.350(9) .
C12 H12 0.9500 .
C13 C14 1.375(8) .
C13 H13 0.9500 .
C14 H14 0.9500 .
C15 C16 1.394(7) .
C15 C20 1.395(7) .
C15 B2 1.560(7) .
C16 C17 1.406(7) .
C16 H16 0.9500 .
C17 C18 1.381(8) .
C17 H17 0.9500 .
C18 C19 1.366(8) .
C18 H18 0.9500 .
C19 C20 1.378(7) .
C19 H19 0.9500 .
C20 H20 0.9500 .
C21 C22 1.47(5) .
C22 C23 1.00(5) .
C22 C22 2.01(10) 3_665
C23 C22 1.00(5) 3_665

loop_
_geom_torsion_atom_site_label_1
_geom_torsion_atom_site_label_2
_geom_torsion_atom_site_label_3
_geom_torsion_atom_site_label_4
_geom_torsion
_geom_torsion_site_symmetry_4
B1 N1 N2 B2 -1.4(5) .
C3 N1 N2 B2 -174.0(4) .
B1 N1 N2 C6 -177.6(4) .
C3 N1 N2 C6 9.8(6) .
Cl2 Si1 C1 C2 56.9(3) .
Cl3 Si1 C1 C2 -61.2(3) .
Cl1 Si1 C1 C2 177.8(2) .
Cl2 Si1 C1 B2 -69.6(3) .
Cl3 Si1 C1 B2 172.3(3) .
Cl1 Si1 C1 B2 51.3(3) .
Cl2 Si1 C1 B1 -177.2(3) .
Cl3 Si1 C1 B1 64.8(3) .
Cl1 Si1 C1 B1 -56.2(3) .
B1 N1 C3 C4 114.7(6) .
N2 N1 C3 C4 -73.8(6) .
B1 N1 C3 C5 -105.1(6) .
N2 N1 C3 C5 66.5(6) .
B2 N2 C6 C8 58.0(8) .
N1 N2 C6 C8 -126.8(6) .
B2 N2 C6 C7 -73.8(7) .
N1 N2 C6 C7 101.5(6) .
C14 C9 C10 C11 1.3(7) .
B1 C9 C10 C11 -177.5(5) .
C9 C10 C11 C12 -2.0(8) .
C10 C11 C12 C13 0.9(10) .
C11 C12 C13 C14 0.8(10) .
C12 C13 C14 C9 -1.5(9) .
C10 C9 C14 C13 0.4(8) .
B1 C9 C14 C13 179.3(5) .
C20 C15 C16 C17 1.1(7) .
B2 C15 C16 C17 177.2(5) .
C15 C16 C17 C18 -0.6(8) .
C16 C17 C18 C19 0.1(9) .
C17 C18 C19 C20 -0.2(8) .
C18 C19 C20 C15 0.7(8) .
C16 C15 C20 C19 -1.1(7) .
B2 C15 C20 C19 -177.4(5) .
N2 N1 B1 C9 -176.0(4) .
C3 N1 B1 C9 -3.5(7) .
N2 N1 B1 C1 3.8(5) .
C3 N1 B1 C1 176.3(4) .
C10 C9 B1 N1 -73.9(6) .
C14 C9 B1 N1 107.3(6) .
C10 C9 B1 C1 106.4(6) .
C14 C9 B1 C1 -72.5(6) .
C2 C1 B1 N1 -132.3(4) .
B2 C1 B1 N1 -4.4(5) .
Si1 C1 B1 N1 108.8(4) .
C2 C1 B1 C9 47.5(6) .
B2 C1 B1 C9 175.4(5) .
Si1 C1 B1 C9 -71.4(5) .
N1 N2 B2 C15 177.9(4) .
C6 N2 B2 C15 -6.5(8) .
N1 N2 B2 C1 -1.6(5) .
C6 N2 B2 C1 173.9(4) .
C16 C15 B2 N2 84.4(6) .
C20 C15 B2 N2 -99.6(6) .
C16 C15 B2 C1 -96.1(6) .
C20 C15 B2 C1 79.9(6) .
C2 C1 B2 N2 131.6(4) .
B1 C1 B2 N2 3.6(5) .
Si1 C1 B2 N2 -108.5(4) .
C2 C1 B2 C15 -47.9(6) .
B1 C1 B2 C15 -176.0(5) .
Si1 C1 B2 C15 71.9(5) .
C21 C22 C23 C22 -30(100) 3_665
